data_7718715
loop_
_publ_author_name
'Riethmann, Melanie'
'F&#xf6;hrenbacher, Steffen A'
'Luz, Christian'
'Ignat'ev, Nikolai V.'
'Finze, Maik'
'Radius, Udo'

_publ_section_title
;
 Tris(pentafluoroethyl)difluorophosphorane for fluoride abstraction and
 ligand exchange reactions of N-heterocyclic carbene and cyclic
 alkyl(amino)carbene copper(I) fluorides.
;
_journal_issue 23
_journal_name_full 'Dalton transactions (Cambridge, England : 2003)'
_journal_page_first 9310
_journal_page_last 9328
_journal_paper_doi 10.1039/d5dt00904a
_journal_volume 54
_journal_year 2025
_chemical_formula_moiety 'C40 H45 Cu N3 O, C6 F18 P, 0.5(C6 H14)'
_chemical_formula_sum 'C49 H52 Cu F18 N3 O P'
_chemical_formula_weight 1135.44
_space_group_crystal_system triclinic
_space_group_IT_number 2
_space_group_name_Hall '-P 1'
_space_group_name_H-M_alt 'P -1'
_atom_sites_solution_hydrogens mixed
_atom_sites_solution_primary dual
_atom_sites_solution_secondary difmap
_audit_creation_method SHELXL-2018/3
_audit_update_record
;
2025-04-16 deposited with the CCDC.	2025-05-15 downloaded from the CCDC.
;
_cell_angle_alpha 73.0900(10)
_cell_angle_beta 68.1900(10)
_cell_angle_gamma 86.4690(10)
_cell_formula_units_Z 2
_cell_length_a 12.70530(10)
_cell_length_b 13.77550(10)
_cell_length_c 16.5290(2)
_cell_measurement_reflns_used 32601
_cell_measurement_temperature 100(2)
_cell_measurement_theta_max 79.2750
_cell_measurement_theta_min 3.3620
_cell_volume 2566.21(5)
_computing_cell_refinement 'CrysAlisPro 1.171.40.53 (Rigaku OD, 2019)'
_computing_data_collection 'CrysAlisPro 1.171.40.53 (Rigaku OD, 2019)'
_computing_data_reduction 'CrysAlisPro 1.171.40.53 (Rigaku OD, 2019)'
_computing_molecular_graphics 'ShelXLe (Huebschle et all, 2011)'
_computing_publication_material 'SHELXL-2014/6 (Sheldrick, 2014)'
_computing_structure_refinement 'SHELXL-2018/3 (Sheldrick, 2018)'
_computing_structure_solution 'SHELXT 2014/5 (Sheldrick, 2014)'
_diffrn_ambient_temperature 100(2)
_diffrn_measured_fraction_theta_full 1.000
_diffrn_measured_fraction_theta_max 0.979
_diffrn_measurement_device_type 'XtaLAB Synergy, Dualflex, HyPix'
_diffrn_measurement_method '\w scans'
_diffrn_radiation_type CuK\a
_diffrn_radiation_wavelength 1.54184
_diffrn_reflns_av_R_equivalents 0.0400
_diffrn_reflns_av_unetI/netI 0.0299
_diffrn_reflns_Laue_measured_fraction_full 1.000
_diffrn_reflns_Laue_measured_fraction_max 0.979
_diffrn_reflns_limit_h_max 13
_diffrn_reflns_limit_h_min -16
_diffrn_reflns_limit_k_max 17
_diffrn_reflns_limit_k_min -17
_diffrn_reflns_limit_l_max 20
_diffrn_reflns_limit_l_min -20
_diffrn_reflns_number 53129
_diffrn_reflns_point_group_measured_fraction_full 1.000
_diffrn_reflns_point_group_measured_fraction_max 0.979
_diffrn_reflns_theta_full 72.000
_diffrn_reflns_theta_max 79.995
_diffrn_reflns_theta_min 3.008
_diffrn_source 'micro-focus sealed X-ray tube'
_exptl_absorpt_coefficient_mu 1.837
_exptl_absorpt_correction_T_max 1.000
_exptl_absorpt_correction_T_min 0.250
_exptl_absorpt_correction_type gaussian
_exptl_absorpt_process_details
;
CrysAlisPro 1.171.41.73a (Rigaku Oxford Diffraction, 2020)
Numerical absorption correction based on gaussian integration over
a multifaceted crystal model
Empirical absorption correction using spherical harmonics,
implemented in SCALE3 ABSPACK scaling algorithm.
;
_exptl_crystal_colour colourless
_exptl_crystal_density_diffrn 1.469
_exptl_crystal_description block
_exptl_crystal_F_000 1162
_exptl_crystal_size_max 0.480
_exptl_crystal_size_mid 0.170
_exptl_crystal_size_min 0.150
_refine_diff_density_max 1.034
_refine_diff_density_min -0.991
_refine_diff_density_rms 0.073
_refine_ls_extinction_method none
_refine_ls_goodness_of_fit_ref 1.075
_refine_ls_hydrogen_treatment mixed
_refine_ls_matrix_type full
_refine_ls_number_parameters 656
_refine_ls_number_reflns 10954
_refine_ls_number_restraints 0
_refine_ls_restrained_S_all 1.075
_refine_ls_R_factor_all 0.0572
_refine_ls_R_factor_gt 0.0522
_refine_ls_shift/su_max 0.001
_refine_ls_shift/su_mean 0.000
_refine_ls_structure_factor_coef Fsqd
_refine_ls_weighting_details 'w=1/[\s^2^(Fo^2^)+(0.0811P)^2^+2.1543P] where P=(Fo^2^+2Fc^2^)/3'
_refine_ls_weighting_scheme calc
_refine_ls_wR_factor_gt 0.1450
_refine_ls_wR_factor_ref 0.1495
_reflns_Friedel_coverage 0.000
_reflns_number_gt 9734
_reflns_number_total 10954
_reflns_threshold_expression 'I > 2\s(I)'
_cod_data_source_file d5dt00904a2.cif
_cod_data_source_block compound_6
_cod_depositor_comments 'Adding full bibliography for 7718712--7718728.cif.'
_cod_database_code 7718715
_shelx_shelxl_version_number 2018/3
_shelx_space_group_comment
;
The symmetry employed for this shelxl refinement is uniquely defined
by the following loop, which should always be used as a source of
symmetry information in preference to the above space-group names.
They are only intended as comments.
;
_shelx_estimated_absorpt_t_min 0.472
_shelx_estimated_absorpt_t_max 0.770

loop_
_space_group_symop_operation_xyz
'x, y, z'
'-x, -y, -z'

loop_
_atom_site_label
_atom_site_type_symbol
_atom_site_fract_x
_atom_site_fract_y
_atom_site_fract_z
_atom_site_U_iso_or_equiv
_atom_site_adp_type
_atom_site_occupancy
_atom_site_site_symmetry_order
_atom_site_calc_flag
_atom_site_refinement_flags_posn
_atom_site_refinement_flags_adp
_atom_site_refinement_flags_occupancy
_atom_site_disorder_assembly
_atom_site_disorder_group
Cu01 Cu 0.27531(3) 0.57640(2) 0.76805(2) 0.02780(10) Uani 1 1 d . . . . .
P002 P 0.90817(5) 0.11347(4) 0.71254(4) 0.02594(13) Uani 1 1 d . . . . .
F003 F 0.78477(11) 0.15410(10) 0.71167(10) 0.0324(3) Uani 1 1 d . . . . .
F004 F 1.02879(11) 0.06853(10) 0.71442(9) 0.0326(3) Uani 1 1 d . . . . .
F005 F 0.94935(12) 0.22388(10) 0.70979(10) 0.0345(3) Uani 1 1 d . . . . .
F006 F 0.94635(12) -0.04788(11) 0.64321(11) 0.0380(3) Uani 1 1 d . . . . .
F007 F 0.87995(13) -0.09093(10) 0.79011(11) 0.0410(3) Uani 1 1 d . . . . .
F008 F 0.92305(12) 0.11643(11) 0.53972(10) 0.0379(3) Uani 1 1 d . . . . .
F009 F 0.79502(13) 0.17570(11) 0.86170(11) 0.0410(3) Uani 1 1 d . . . . .
F00A F 0.75951(12) 0.01554(12) 0.88828(10) 0.0404(3) Uani 1 1 d . . . . .
F00B F 0.93962(13) 0.26379(11) 0.55680(10) 0.0407(3) Uani 1 1 d . . . . .
F00C F 1.15323(13) 0.22071(12) 0.55997(11) 0.0426(3) Uani 1 1 d . . . . .
F00D F 1.13806(13) 0.07653(12) 0.53704(12) 0.0448(4) Uani 1 1 d . . . . .
F00E F 1.01066(14) 0.13444(13) 0.86270(11) 0.0457(4) Uani 1 1 d . . . . .
F00F F 0.96844(15) -0.02606(12) 0.89793(11) 0.0474(4) Uani 1 1 d . . . . .
F00G F 0.66642(12) -0.04146(13) 0.78998(12) 0.0458(4) Uani 1 1 d . . . . .
F00H F 0.74858(14) -0.14916(12) 0.71863(13) 0.0503(4) Uani 1 1 d . . . . .
F00I F 1.12437(14) 0.21523(14) 0.44114(11) 0.0480(4) Uani 1 1 d . . . . .
F00J F 0.73395(13) 0.00333(13) 0.64315(12) 0.0471(4) Uani 1 1 d . . . . .
F00K F 0.86808(16) 0.06284(14) 0.98373(11) 0.0528(4) Uani 1 1 d . . . . .
O00L O 0.33434(13) 0.46193(13) 0.82098(12) 0.0356(4) Uani 1 1 d . . . . .
N00M N 0.23498(15) 0.76933(13) 0.65216(13) 0.0257(4) Uani 1 1 d . . . . .
N00N N 0.09115(15) 0.66321(13) 0.71708(13) 0.0256(4) Uani 1 1 d . . . . .
N00O N 0.61987(18) 0.30230(16) 0.78265(15) 0.0351(4) Uani 1 1 d . . . . .
H1 H 0.672(3) 0.276(3) 0.774(2) 0.040(9) Uiso 1 1 d . . . . .
C00P C 0.19859(18) 0.67638(16) 0.71192(15) 0.0265(4) Uani 1 1 d . . . . .
C00Q C 0.34845(18) 0.81318(16) 0.62207(16) 0.0283(4) Uani 1 1 d . . . . .
C00R C 0.41717(19) 0.30541(17) 0.83204(15) 0.0292(4) Uani 1 1 d . . . . .
C00S C 0.02006(18) 0.57240(16) 0.77259(16) 0.0273(4) Uani 1 1 d . . . . .
C00T C 0.04041(19) 0.48521(17) 0.74250(17) 0.0312(5) Uani 1 1 d . . . . .
C00U C 0.15181(19) 0.81395(17) 0.62057(17) 0.0303(4) Uani 1 1 d . . . . .
H00U H 0.157321 0.879039 0.578402 0.036 Uiso 1 1 calc R U . . .
C00V C 0.6332(2) 0.40555(18) 0.75167(17) 0.0341(5) Uani 1 1 d . . . . .
C00W C 0.06137(19) 0.74712(17) 0.66124(17) 0.0301(4) Uani 1 1 d . . . . .
H00W H -0.009190 0.755906 0.653159 0.036 Uiso 1 1 calc R U . . .
C00X C 0.5164(2) 0.25097(18) 0.82198(16) 0.0324(5) Uani 1 1 d . . . . .
C00Y C 0.9686(2) 0.16529(17) 0.58081(17) 0.0316(5) Uani 1 1 d . . . . .
C00Z C 0.8680(2) -0.02270(16) 0.71579(17) 0.0310(5) Uani 1 1 d . . . . .
C010 C 0.53659(19) 0.46478(17) 0.76161(17) 0.0317(5) Uani 1 1 d . . . . .
C011 C 0.42554(19) 0.41463(17) 0.80442(16) 0.0296(4) Uani 1 1 d . . . . .
C012 C -0.0657(2) 0.57542(17) 0.85480(17) 0.0320(5) Uani 1 1 d . . . . .
C013 C 0.43249(19) 0.78997(18) 0.54853(17) 0.0321(5) Uani 1 1 d . . . . .
C014 C 1.0975(2) 0.16914(19) 0.53047(17) 0.0348(5) Uani 1 1 d . . . . .
C015 C -0.0834(2) 0.66933(19) 0.88798(18) 0.0370(5) Uani 1 1 d . . . . .
H015 H -0.042262 0.728401 0.834988 0.044 Uiso 1 1 calc R U . . .
C016 C 0.3115(2) 0.25106(19) 0.86957(17) 0.0351(5) Uani 1 1 d . . . . .
H016 H 0.244061 0.287019 0.875281 0.042 Uiso 1 1 calc R U . . .
C017 C -0.0278(2) 0.39821(18) 0.79909(18) 0.0360(5) Uani 1 1 d . . . . .
H017 H -0.015221 0.337382 0.781524 0.043 Uiso 1 1 calc R U . . .
C018 C 0.3675(2) 0.87546(19) 0.66893(18) 0.0339(5) Uani 1 1 d . . . . .
C019 C 0.1311(2) 0.48378(19) 0.65141(18) 0.0356(5) Uani 1 1 d . . . . .
H019 H 0.179762 0.547928 0.626757 0.043 Uiso 1 1 calc R U . . .
C01A C 0.4074(2) 0.7238(2) 0.49810(19) 0.0383(5) Uani 1 1 d . . . . .
H01A H 0.322984 0.714102 0.519628 0.046 Uiso 1 1 calc R U . . .
C01B C 0.8452(2) 0.08879(18) 0.84364(17) 0.0331(5) Uani 1 1 d . . . . .
C01C C 0.7520(2) -0.05121(19) 0.71687(19) 0.0369(5) Uani 1 1 d . . . . .
C01D C 0.3047(2) 0.1473(2) 0.89783(19) 0.0428(6) Uani 1 1 d . . . . .
H01D H 0.232962 0.111455 0.922752 0.051 Uiso 1 1 calc R U . . .
C01E C 0.7431(2) 0.4530(2) 0.7109(2) 0.0448(6) Uani 1 1 d . . . . .
H01E H 0.807813 0.413089 0.703838 0.054 Uiso 1 1 calc R U . . .
C01F C 0.5087(2) 0.14375(19) 0.85237(19) 0.0408(6) Uani 1 1 d . . . . .
H01F H 0.575393 0.106721 0.846765 0.049 Uiso 1 1 calc R U . . .
C01G C 0.5421(2) 0.8303(2) 0.5227(2) 0.0402(6) Uani 1 1 d . . . . .
H01G H 0.601915 0.815756 0.473210 0.048 Uiso 1 1 calc R U . . .
C01H C -0.1137(2) 0.39874(19) 0.88052(19) 0.0390(5) Uani 1 1 d . . . . .
H01H H -0.159964 0.338758 0.917764 0.047 Uiso 1 1 calc R U . . .
C01I C 0.5648(2) 0.8913(2) 0.5684(2) 0.0429(6) Uani 1 1 d . . . . .
H01I H 0.640059 0.917511 0.550352 0.052 Uiso 1 1 calc R U . . .
C01J C -0.1325(2) 0.48630(19) 0.90804(18) 0.0375(5) Uani 1 1 d . . . . .
H01J H -0.191846 0.485613 0.964042 0.045 Uiso 1 1 calc R U . . .
C01K C -0.2087(2) 0.6925(2) 0.9237(2) 0.0442(6) Uani 1 1 d . . . . .
H01B H -0.215855 0.758456 0.936097 0.066 Uiso 1 1 calc R U . . .
H01C H -0.249453 0.639426 0.979933 0.066 Uiso 1 1 calc R U . . .
H01K H -0.241119 0.694451 0.877954 0.066 Uiso 1 1 calc R U . . .
C01L C 0.9252(2) 0.0649(2) 0.89677(18) 0.0396(5) Uani 1 1 d . . . . .
C01M C 0.5540(2) 0.57158(19) 0.7300(2) 0.0407(6) Uani 1 1 d . . . . .
H01M H 0.490151 0.612573 0.736260 0.049 Uiso 1 1 calc R U . . .
C01N C 0.0768(2) 0.4821(2) 0.58302(19) 0.0416(6) Uani 1 1 d . . . . .
H01L H 0.030907 0.541429 0.575371 0.062 Uiso 1 1 calc R U . . .
H01N H 0.028256 0.419906 0.605702 0.062 Uiso 1 1 calc R U . . .
H01O H 0.136487 0.483757 0.524278 0.062 Uiso 1 1 calc R U . . .
C01O C 0.2077(2) 0.3944(2) 0.6615(2) 0.0463(6) Uani 1 1 d . . . . .
H01P H 0.268268 0.399143 0.602419 0.069 Uiso 1 1 calc R U . . .
H01Q H 0.162612 0.330458 0.682729 0.069 Uiso 1 1 calc R U . . .
H01R H 0.241155 0.396508 0.705666 0.069 Uiso 1 1 calc R U . . .
C01P C 0.4789(2) 0.9142(2) 0.6400(2) 0.0410(6) Uani 1 1 d . . . . .
H01S H 0.495700 0.956930 0.670028 0.049 Uiso 1 1 calc R U . . .
C01Q C 0.4044(3) 0.0937(2) 0.8899(2) 0.0453(6) Uani 1 1 d . . . . .
H01T H 0.399091 0.021561 0.911041 0.054 Uiso 1 1 calc R U . . .
C01R C 0.2735(2) 0.8992(2) 0.7484(2) 0.0439(6) Uani 1 1 d . . . . .
H01U H 0.199617 0.880646 0.746778 0.053 Uiso 1 1 calc R U . . .
C01S C 0.6608(2) 0.6174(2) 0.6905(2) 0.0508(7) Uani 1 1 d . . . . .
H01V H 0.671013 0.689335 0.669302 0.061 Uiso 1 1 calc R U . . .
C01T C 0.7563(2) 0.5562(2) 0.6816(3) 0.0532(8) Uani 1 1 d . . . . .
H01W H 0.830498 0.587845 0.654808 0.064 Uiso 1 1 calc R U . . .
C01U C -0.0319(3) 0.6573(2) 0.9601(2) 0.0498(7) Uani 1 1 d . . . . .
H01X H 0.048913 0.644639 0.934899 0.075 Uiso 1 1 calc R U . . .
H01Y H -0.071039 0.599949 1.013087 0.075 Uiso 1 1 calc R U . . .
H01Z H -0.040470 0.719612 0.978751 0.075 Uiso 1 1 calc R U . . .
C01V C 0.2739(3) 1.0115(2) 0.7427(2) 0.0518(7) Uani 1 1 d . . . . .
H010 H 0.271960 1.052027 0.683808 0.078 Uiso 1 1 calc R U . . .
H011 H 0.342950 1.030814 0.748875 0.078 Uiso 1 1 calc R U . . .
H012 H 0.207142 1.024065 0.791833 0.078 Uiso 1 1 calc R U . . .
C01W C 0.4544(3) 0.6190(2) 0.5206(3) 0.0559(8) Uani 1 1 d . . . . .
H013 H 0.434893 0.577072 0.488916 0.084 Uiso 1 1 calc R U . . .
H014 H 0.421538 0.586645 0.586416 0.084 Uiso 1 1 calc R U . . .
H018 H 0.537191 0.626088 0.500879 0.084 Uiso 1 1 calc R U . . .
C01X C 0.4515(4) 0.7732(3) 0.3956(2) 0.0669(10) Uani 1 1 d . . . . .
H020 H 0.534591 0.779303 0.371797 0.100 Uiso 1 1 calc R U . . .
H021 H 0.421580 0.840884 0.382505 0.100 Uiso 1 1 calc R U . . .
H022 H 0.426590 0.731240 0.366606 0.100 Uiso 1 1 calc R U . . .
C01Y C 0.2802(5) 0.8337(3) 0.8383(3) 0.0832(13) Uani 1 1 d . . . . .
H023 H 0.276830 0.761751 0.841323 0.125 Uiso 1 1 calc R U . . .
H024 H 0.216234 0.846703 0.889112 0.125 Uiso 1 1 calc R U . . .
H025 H 0.351663 0.850515 0.842116 0.125 Uiso 1 1 calc R U . . .
C01Z C 0.5167(5) 0.2563(5) 1.0406(4) 0.1057(17) Uiso 1 1 d . . . . .
H12 H 0.482727 0.223369 1.106248 0.159 Uiso 1 1 calc R U . . .
H13 H 0.587138 0.224050 1.014412 0.159 Uiso 1 1 calc R U . . .
H01 H 0.463464 0.249170 1.012048 0.159 Uiso 1 1 calc R U . . .
C020 C 0.4891(6) 0.4493(5) 1.0073(5) 0.1142(19) Uiso 1 1 d . . . . .
H02C H 0.414337 0.434958 1.058034 0.137 Uiso 1 1 calc R U . . .
H02D H 0.473356 0.449026 0.953035 0.137 Uiso 1 1 calc R U . . .
C021 C 0.5410(7) 0.3615(7) 1.0245(6) 0.146(3) Uiso 1 1 d . . . . .
H02A H 0.557977 0.362018 1.078146 0.175 Uiso 1 1 calc R U . . .
H02B H 0.615330 0.375114 0.973163 0.175 Uiso 1 1 calc R U . . .

loop_
_atom_site_aniso_label
_atom_site_aniso_U_11
_atom_site_aniso_U_22
_atom_site_aniso_U_33
_atom_site_aniso_U_23
_atom_site_aniso_U_13
_atom_site_aniso_U_12
Cu01 0.02355(17) 0.02460(17) 0.03640(19) -0.00670(13) -0.01466(14) 0.00553(12)
P002 0.0279(3) 0.0211(2) 0.0293(3) -0.0069(2) -0.0116(2) 0.00276(19)
F003 0.0301(6) 0.0282(6) 0.0421(7) -0.0129(6) -0.0160(6) 0.0085(5)
F004 0.0285(6) 0.0343(7) 0.0359(7) -0.0077(6) -0.0153(5) 0.0035(5)
F005 0.0425(7) 0.0255(6) 0.0361(7) -0.0087(5) -0.0147(6) -0.0029(5)
F006 0.0338(7) 0.0325(7) 0.0496(8) -0.0198(6) -0.0125(6) 0.0083(5)
F007 0.0450(8) 0.0243(6) 0.0499(9) -0.0025(6) -0.0198(7) 0.0040(6)
F008 0.0399(7) 0.0433(8) 0.0363(7) -0.0121(6) -0.0196(6) -0.0012(6)
F009 0.0438(8) 0.0374(8) 0.0420(8) -0.0181(6) -0.0116(6) 0.0062(6)
F00A 0.0382(8) 0.0405(8) 0.0366(7) -0.0076(6) -0.0085(6) -0.0077(6)
F00B 0.0484(8) 0.0298(7) 0.0408(8) -0.0019(6) -0.0199(7) 0.0064(6)
F00C 0.0364(7) 0.0487(9) 0.0431(8) -0.0117(7) -0.0146(6) -0.0087(6)
F00D 0.0339(7) 0.0443(8) 0.0519(9) -0.0182(7) -0.0084(7) 0.0061(6)
F00E 0.0473(9) 0.0509(9) 0.0424(8) -0.0082(7) -0.0224(7) -0.0099(7)
F00F 0.0562(9) 0.0416(8) 0.0468(9) -0.0034(7) -0.0294(8) 0.0057(7)
F00G 0.0297(7) 0.0492(9) 0.0591(10) -0.0277(8) -0.0073(7) -0.0032(6)
F00H 0.0505(9) 0.0349(8) 0.0663(11) -0.0255(8) -0.0128(8) -0.0074(7)
F00I 0.0463(9) 0.0583(10) 0.0323(8) -0.0064(7) -0.0101(7) -0.0087(7)
F00J 0.0389(8) 0.0512(9) 0.0601(10) -0.0176(8) -0.0266(7) -0.0011(7)
F00K 0.0659(11) 0.0598(10) 0.0315(8) -0.0096(7) -0.0174(8) -0.0111(8)
O00L 0.0260(8) 0.0313(8) 0.0435(10) -0.0028(7) -0.0132(7) 0.0068(6)
N00M 0.0249(8) 0.0232(8) 0.0331(9) -0.0091(7) -0.0151(7) 0.0045(6)
N00N 0.0234(8) 0.0244(8) 0.0327(9) -0.0089(7) -0.0147(7) 0.0051(6)
N00O 0.0292(10) 0.0316(10) 0.0433(12) -0.0109(9) -0.0137(9) 0.0124(8)
C00P 0.0263(10) 0.0252(10) 0.0315(11) -0.0118(8) -0.0123(8) 0.0051(8)
C00Q 0.0252(10) 0.0260(10) 0.0361(11) -0.0079(9) -0.0151(9) 0.0034(8)
C00R 0.0327(11) 0.0275(10) 0.0272(10) -0.0075(8) -0.0114(9) 0.0043(8)
C00S 0.0239(10) 0.0257(10) 0.0348(11) -0.0071(9) -0.0153(9) 0.0033(8)
C00T 0.0304(11) 0.0296(11) 0.0391(12) -0.0129(9) -0.0171(10) 0.0031(8)
C00U 0.0293(11) 0.0264(10) 0.0384(12) -0.0073(9) -0.0184(9) 0.0055(8)
C00V 0.0301(11) 0.0326(11) 0.0398(13) -0.0085(10) -0.0158(10) 0.0074(9)
C00W 0.0265(10) 0.0276(10) 0.0407(12) -0.0087(9) -0.0190(9) 0.0062(8)
C00X 0.0360(12) 0.0287(11) 0.0310(11) -0.0093(9) -0.0113(9) 0.0072(9)
C00Y 0.0347(11) 0.0288(11) 0.0354(12) -0.0102(9) -0.0171(10) 0.0038(9)
C00Z 0.0318(11) 0.0225(10) 0.0375(12) -0.0093(9) -0.0114(9) 0.0031(8)
C010 0.0274(11) 0.0283(11) 0.0388(12) -0.0059(9) -0.0152(9) 0.0053(8)
C011 0.0294(11) 0.0279(10) 0.0322(11) -0.0055(9) -0.0154(9) 0.0064(8)
C012 0.0325(11) 0.0289(11) 0.0353(12) -0.0084(9) -0.0144(10) 0.0048(9)
C013 0.0279(11) 0.0300(11) 0.0396(12) -0.0105(9) -0.0141(9) 0.0055(8)
C014 0.0331(12) 0.0378(12) 0.0313(11) -0.0071(10) -0.0107(9) -0.0041(9)
C015 0.0396(13) 0.0301(11) 0.0360(12) -0.0101(10) -0.0084(10) 0.0061(9)
C016 0.0350(12) 0.0342(12) 0.0327(12) -0.0081(9) -0.0096(10) -0.0001(9)
C017 0.0391(12) 0.0294(11) 0.0443(13) -0.0120(10) -0.0194(11) -0.0002(9)
C018 0.0313(11) 0.0341(11) 0.0412(13) -0.0141(10) -0.0165(10) 0.0021(9)
C019 0.0330(12) 0.0334(12) 0.0421(13) -0.0172(10) -0.0108(10) -0.0002(9)
C01A 0.0369(12) 0.0380(13) 0.0441(14) -0.0212(11) -0.0130(11) 0.0060(10)
C01B 0.0349(12) 0.0285(11) 0.0346(12) -0.0083(9) -0.0117(10) -0.0004(9)
C01C 0.0352(12) 0.0297(11) 0.0476(14) -0.0174(10) -0.0122(11) -0.0024(9)
C01D 0.0483(15) 0.0354(13) 0.0385(13) -0.0093(11) -0.0091(11) -0.0061(11)
C01E 0.0276(12) 0.0442(14) 0.0615(17) -0.0118(13) -0.0188(12) 0.0075(10)
C01F 0.0481(14) 0.0296(12) 0.0422(14) -0.0130(10) -0.0135(11) 0.0117(10)
C01G 0.0272(11) 0.0421(13) 0.0477(15) -0.0135(11) -0.0101(10) 0.0058(10)
C01H 0.0424(13) 0.0299(11) 0.0422(13) -0.0069(10) -0.0148(11) -0.0034(10)
C01I 0.0266(11) 0.0444(14) 0.0591(17) -0.0143(13) -0.0174(11) -0.0005(10)
C01J 0.0380(12) 0.0333(12) 0.0354(12) -0.0075(10) -0.0090(10) 0.0008(9)
C01K 0.0436(14) 0.0421(14) 0.0427(14) -0.0132(11) -0.0125(12) 0.0142(11)
C01L 0.0464(14) 0.0396(13) 0.0322(12) -0.0057(10) -0.0165(11) -0.0051(11)
C01M 0.0329(12) 0.0302(12) 0.0574(16) -0.0056(11) -0.0205(12) 0.0046(9)
C01N 0.0451(14) 0.0431(14) 0.0375(13) -0.0133(11) -0.0150(11) 0.0015(11)
C01O 0.0410(14) 0.0514(16) 0.0572(17) -0.0294(14) -0.0215(13) 0.0140(12)
C01P 0.0327(12) 0.0429(13) 0.0556(16) -0.0189(12) -0.0213(12) -0.0013(10)
C01Q 0.0598(17) 0.0271(12) 0.0425(14) -0.0101(10) -0.0115(13) 0.0018(11)
C01R 0.0401(13) 0.0515(15) 0.0471(15) -0.0274(13) -0.0130(12) -0.0028(11)
C01S 0.0376(14) 0.0324(13) 0.076(2) -0.0054(13) -0.0205(14) -0.0018(10)
C01T 0.0310(13) 0.0463(15) 0.076(2) -0.0090(15) -0.0197(14) -0.0007(11)
C01U 0.0537(17) 0.0468(15) 0.0622(19) -0.0285(14) -0.0277(15) 0.0101(13)
C01V 0.0403(14) 0.0543(17) 0.071(2) -0.0353(16) -0.0191(14) 0.0052(12)
C01W 0.0564(18) 0.0415(15) 0.070(2) -0.0267(15) -0.0165(16) 0.0106(13)
C01X 0.094(3) 0.063(2) 0.0476(18) -0.0198(16) -0.0257(18) -0.0058(19)
C01Y 0.128(4) 0.067(2) 0.0441(19) -0.0225(17) -0.017(2) 0.013(2)

loop_
_atom_type_symbol
_atom_type_description
_atom_type_scat_dispersion_real
_atom_type_scat_dispersion_imag
_atom_type_scat_source
C C 0.0181 0.0091 'International Tables Vol C Tables 4.2.6.8 and 6.1.1.4'
H H 0.0000 0.0000 'International Tables Vol C Tables 4.2.6.8 and 6.1.1.4'
N N 0.0311 0.0180 'International Tables Vol C Tables 4.2.6.8 and 6.1.1.4'
O O 0.0492 0.0322 'International Tables Vol C Tables 4.2.6.8 and 6.1.1.4'
F F 0.0727 0.0534 'International Tables Vol C Tables 4.2.6.8 and 6.1.1.4'
P P 0.2955 0.4335 'International Tables Vol C Tables 4.2.6.8 and 6.1.1.4'
Cu Cu -1.9646 0.5888 'International Tables Vol C Tables 4.2.6.8 and 6.1.1.4'

loop_
_geom_angle_atom_site_label_1
_geom_angle_atom_site_label_2
_geom_angle_atom_site_label_3
_geom_angle
_geom_angle_site_symmetry_1
_geom_angle_site_symmetry_3
_geom_angle_publ_flag
O00L Cu01 C00P 169.58(9) . . ?
F005 P002 F004 90.33(7) . . ?
F005 P002 F003 91.89(7) . . ?
F004 P002 F003 177.73(7) . . ?
F005 P002 C00Y 85.03(9) . . ?
F004 P002 C00Y 92.31(9) . . ?
F003 P002 C00Y 88.35(9) . . ?
F005 P002 C01B 84.93(9) . . ?
F004 P002 C01B 92.15(9) . . ?
F003 P002 C01B 87.58(9) . . ?
C00Y P002 C01B 169.03(10) . . ?
F005 P002 C00Z 176.32(9) . . ?
F004 P002 C00Z 85.99(8) . . ?
F003 P002 C00Z 91.79(9) . . ?
C00Y P002 C00Z 95.03(10) . . ?
C01B P002 C00Z 95.28(10) . . ?
C011 O00L Cu01 139.64(16) . . ?
C00P N00M C00U 111.19(18) . . ?
C00P N00M C00Q 123.87(17) . . ?
C00U N00M C00Q 124.86(18) . . ?
C00P N00N C00W 110.86(18) . . ?
C00P N00N C00S 123.54(18) . . ?
C00W N00N C00S 125.59(17) . . ?
C00V N00O C00X 123.2(2) . . ?
C00V N00O H1 115(3) . . ?
C00X N00O H1 122(3) . . ?
N00M C00P N00N 104.57(18) . . ?
N00M C00P Cu01 130.90(16) . . ?
N00N C00P Cu01 124.18(16) . . ?
C013 C00Q C018 123.9(2) . . ?
C013 C00Q N00M 118.0(2) . . ?
C018 C00Q N00M 118.1(2) . . ?
C00X C00R C016 118.9(2) . . ?
C00X C00R C011 119.6(2) . . ?
C016 C00R C011 121.5(2) . . ?
C012 C00S C00T 123.1(2) . . ?
C012 C00S N00N 118.06(19) . . ?
C00T C00S N00N 118.8(2) . . ?
C017 C00T C00S 117.2(2) . . ?
C017 C00T C019 120.1(2) . . ?
C00S C00T C019 122.7(2) . . ?
C00W C00U N00M 106.62(19) . . ?
C00W C00U H00U 126.7 . . ?
N00M C00U H00U 126.7 . . ?
N00O C00V C01E 119.9(2) . . ?
N00O C00V C010 119.9(2) . . ?
C01E C00V C010 120.3(2) . . ?
C00U C00W N00N 106.75(18) . . ?
C00U C00W H00W 126.6 . . ?
N00N C00W H00W 126.6 . . ?
N00O C00X C00R 119.7(2) . . ?
N00O C00X C01F 120.3(2) . . ?
C00R C00X C01F 120.0(2) . . ?
F008 C00Y F00B 104.79(18) . . ?
F008 C00Y C014 105.84(19) . . ?
F00B C00Y C014 104.58(19) . . ?
F008 C00Y P002 113.57(16) . . ?
F00B C00Y P002 108.50(15) . . ?
C014 C00Y P002 118.40(16) . . ?
F006 C00Z F007 104.52(17) . . ?
F006 C00Z C01C 105.03(19) . . ?
F007 C00Z C01C 105.64(19) . . ?
F006 C00Z P002 109.06(15) . . ?
F007 C00Z P002 108.56(15) . . ?
C01C C00Z P002 122.60(16) . . ?
C01M C010 C00V 118.1(2) . . ?
C01M C010 C011 122.7(2) . . ?
C00V C010 C011 119.2(2) . . ?
O00L C011 C010 123.3(2) . . ?
O00L C011 C00R 118.4(2) . . ?
C010 C011 C00R 118.3(2) . . ?
C01J C012 C00S 117.1(2) . . ?
C01J C012 C015 120.5(2) . . ?
C00S C012 C015 122.3(2) . . ?
C00Q C013 C01G 117.0(2) . . ?
C00Q C013 C01A 122.1(2) . . ?
C01G C013 C01A 120.9(2) . . ?
F00C C014 F00D 108.3(2) . . ?
F00C C014 F00I 107.13(19) . . ?
F00D C014 F00I 106.2(2) . . ?
F00C C014 C00Y 112.5(2) . . ?
F00D C014 C00Y 112.28(19) . . ?
F00I C014 C00Y 110.1(2) . . ?
C012 C015 C01U 110.3(2) . . ?
C012 C015 C01K 111.8(2) . . ?
C01U C015 C01K 111.1(2) . . ?
C012 C015 H015 107.8 . . ?
C01U C015 H015 107.8 . . ?
C01K C015 H015 107.8 . . ?
C01D C016 C00R 120.8(2) . . ?
C01D C016 H016 119.6 . . ?
C00R C016 H016 119.6 . . ?
C01H C017 C00T 121.2(2) . . ?
C01H C017 H017 119.4 . . ?
C00T C017 H017 119.4 . . ?
C00Q C018 C01P 116.7(2) . . ?
C00Q C018 C01R 122.2(2) . . ?
C01P C018 C01R 121.1(2) . . ?
C00T C019 C01O 111.9(2) . . ?
C00T C019 C01N 110.7(2) . . ?
C01O C019 C01N 110.6(2) . . ?
C00T C019 H019 107.8 . . ?
C01O C019 H019 107.8 . . ?
C01N C019 H019 107.8 . . ?
C013 C01A C01X 112.3(2) . . ?
C013 C01A C01W 111.0(2) . . ?
C01X C01A C01W 110.6(3) . . ?
C013 C01A H01A 107.5 . . ?
C01X C01A H01A 107.5 . . ?
C01W C01A H01A 107.5 . . ?
F00A C01B F009 104.20(19) . . ?
F00A C01B C01L 105.88(19) . . ?
F009 C01B C01L 103.9(2) . . ?
F00A C01B P002 114.13(16) . . ?
F009 C01B P002 108.01(16) . . ?
C01L C01B P002 119.26(17) . . ?
F00J C01C F00G 108.9(2) . . ?
F00J C01C F00H 107.0(2) . . ?
F00G C01C F00H 106.7(2) . . ?
F00J C01C C00Z 112.1(2) . . ?
F00G C01C C00Z 112.4(2) . . ?
F00H C01C C00Z 109.5(2) . . ?
C016 C01D C01Q 119.8(3) . . ?
C016 C01D H01D 120.1 . . ?
C01Q C01D H01D 120.1 . . ?
C01T C01E C00V 119.8(2) . . ?
C01T C01E H01E 120.1 . . ?
C00V C01E H01E 120.1 . . ?
C01Q C01F C00X 119.4(2) . . ?
C01Q C01F H01F 120.3 . . ?
C00X C01F H01F 120.3 . . ?
C01I C01G C013 120.8(2) . . ?
C01I C01G H01G 119.6 . . ?
C013 C01G H01G 119.6 . . ?
C017 C01H C01J 120.4(2) . . ?
C017 C01H H01H 119.8 . . ?
C01J C01H H01H 119.8 . . ?
C01P C01I C01G 120.6(2) . . ?
C01P C01I H01I 119.7 . . ?
C01G C01I H01I 119.7 . . ?
C01H C01J C012 121.1(2) . . ?
C01H C01J H01J 119.5 . . ?
C012 C01J H01J 119.5 . . ?
C015 C01K H01B 109.5 . . ?
C015 C01K H01C 109.5 . . ?
H01B C01K H01C 109.5 . . ?
C015 C01K H01K 109.5 . . ?
H01B C01K H01K 109.5 . . ?
H01C C01K H01K 109.5 . . ?
F00E C01L F00F 108.5(2) . . ?
F00E C01L F00K 107.4(2) . . ?
F00F C01L F00K 106.8(2) . . ?
F00E C01L C01B 112.1(2) . . ?
F00F C01L C01B 111.8(2) . . ?
F00K C01L C01B 110.1(2) . . ?
C01S C01M C010 121.4(2) . . ?
C01S C01M H01M 119.3 . . ?
C010 C01M H01M 119.3 . . ?
C019 C01N H01L 109.5 . . ?
C019 C01N H01N 109.5 . . ?
H01L C01N H01N 109.5 . . ?
C019 C01N H01O 109.5 . . ?
H01L C01N H01O 109.5 . . ?
H01N C01N H01O 109.5 . . ?
C019 C01O H01P 109.5 . . ?
C019 C01O H01Q 109.5 . . ?
H01P C01O H01Q 109.5 . . ?
C019 C01O H01R 109.5 . . ?
H01P C01O H01R 109.5 . . ?
H01Q C01O H01R 109.5 . . ?
C01I C01P C018 121.0(2) . . ?
C01I C01P H01S 119.5 . . ?
C018 C01P H01S 119.5 . . ?
C01F C01Q C01D 121.1(2) . . ?
C01F C01Q H01T 119.5 . . ?
C01D C01Q H01T 119.5 . . ?
C018 C01R C01V 112.7(2) . . ?
C018 C01R C01Y 110.3(3) . . ?
C01V C01R C01Y 111.0(3) . . ?
C018 C01R H01U 107.5 . . ?
C01V C01R H01U 107.5 . . ?
C01Y C01R H01U 107.5 . . ?
C01M C01S C01T 119.4(3) . . ?
C01M C01S H01V 120.3 . . ?
C01T C01S H01V 120.3 . . ?
C01E C01T C01S 121.0(3) . . ?
C01E C01T H01W 119.5 . . ?
C01S C01T H01W 119.5 . . ?
C015 C01U H01X 109.5 . . ?
C015 C01U H01Y 109.5 . . ?
H01X C01U H01Y 109.5 . . ?
C015 C01U H01Z 109.5 . . ?
H01X C01U H01Z 109.5 . . ?
H01Y C01U H01Z 109.5 . . ?
C01R C01V H010 109.5 . . ?
C01R C01V H011 109.5 . . ?
H010 C01V H011 109.5 . . ?
C01R C01V H012 109.5 . . ?
H010 C01V H012 109.5 . . ?
H011 C01V H012 109.5 . . ?
C01A C01W H013 109.5 . . ?
C01A C01W H014 109.5 . . ?
H013 C01W H014 109.5 . . ?
C01A C01W H018 109.5 . . ?
H013 C01W H018 109.5 . . ?
H014 C01W H018 109.5 . . ?
C01A C01X H020 109.5 . . ?
C01A C01X H021 109.5 . . ?
H020 C01X H021 109.5 . . ?
C01A C01X H022 109.5 . . ?
H020 C01X H022 109.5 . . ?
H021 C01X H022 109.5 . . ?
C01R C01Y H023 109.5 . . ?
C01R C01Y H024 109.5 . . ?
H023 C01Y H024 109.5 . . ?
C01R C01Y H025 109.5 . . ?
H023 C01Y H025 109.5 . . ?
H024 C01Y H025 109.5 . . ?
C021 C01Z H12 109.5 . . ?
C021 C01Z H13 109.5 . . ?
H12 C01Z H13 109.5 . . ?
C021 C01Z H01 109.5 . . ?
H12 C01Z H01 109.5 . . ?
H13 C01Z H01 109.5 . . ?
C021 C020 C020 137.7(9) . 2_667 ?
C021 C020 H02C 102.7 . . ?
C020 C020 H02C 102.7 2_667 . ?
C021 C020 H02D 102.7 . . ?
C020 C020 H02D 102.7 2_667 . ?
H02C C020 H02D 105.0 . . ?
C020 C021 C01Z 137.0(8) . . ?
C020 C021 H02A 102.9 . . ?
C01Z C021 H02A 102.9 . . ?
C020 C021 H02B 102.9 . . ?
C01Z C021 H02B 102.9 . . ?
H02A C021 H02B 105.0 . . ?

loop_
_geom_bond_atom_site_label_1
_geom_bond_atom_site_label_2
_geom_bond_distance
_geom_bond_site_symmetry_2
_geom_bond_publ_flag
Cu01 O00L 1.8313(16) . ?
Cu01 C00P 1.863(2) . ?
P002 F005 1.6215(14) . ?
P002 F004 1.6248(13) . ?
P002 F003 1.6358(13) . ?
P002 C00Y 1.939(3) . ?
P002 C01B 1.941(3) . ?
P002 C00Z 1.954(2) . ?
F006 C00Z 1.365(3) . ?
F007 C00Z 1.365(3) . ?
F008 C00Y 1.362(3) . ?
F009 C01B 1.379(3) . ?
F00A C01B 1.361(3) . ?
F00B C00Y 1.367(3) . ?
F00C C014 1.328(3) . ?
F00D C014 1.336(3) . ?
F00E C01L 1.331(3) . ?
F00F C01L 1.335(3) . ?
F00G C01C 1.327(3) . ?
F00H C01C 1.344(3) . ?
F00I C014 1.344(3) . ?
F00J C01C 1.325(3) . ?
F00K C01L 1.341(3) . ?
O00L C011 1.272(3) . ?
N00M C00P 1.352(3) . ?
N00M C00U 1.382(3) . ?
N00M C00Q 1.446(3) . ?
N00N C00P 1.356(3) . ?
N00N C00W 1.384(3) . ?
N00N C00S 1.442(3) . ?
N00O C00V 1.362(3) . ?
N00O C00X 1.365(3) . ?
N00O H1 0.72(3) . ?
C00Q C013 1.393(3) . ?
C00Q C018 1.395(3) . ?
C00R C00X 1.407(3) . ?
C00R C016 1.408(3) . ?
C00R C011 1.438(3) . ?
C00S C012 1.401(3) . ?
C00S C00T 1.404(3) . ?
C00T C017 1.391(3) . ?
C00T C019 1.523(3) . ?
C00U C00W 1.348(3) . ?
C00U H00U 0.9500 . ?
C00V C01E 1.411(4) . ?
C00V C010 1.415(3) . ?
C00W H00W 0.9500 . ?
C00X C01F 1.412(3) . ?
C00Y C014 1.532(3) . ?
C00Z C01C 1.541(3) . ?
C010 C01M 1.412(3) . ?
C010 C011 1.436(3) . ?
C012 C01J 1.395(3) . ?
C012 C015 1.520(3) . ?
C013 C01G 1.395(3) . ?
C013 C01A 1.518(3) . ?
C015 C01U 1.526(4) . ?
C015 C01K 1.528(4) . ?
C015 H015 1.0000 . ?
C016 C01D 1.365(4) . ?
C016 H016 0.9500 . ?
C017 C01H 1.384(4) . ?
C017 H017 0.9500 . ?
C018 C01P 1.399(3) . ?
C018 C01R 1.515(4) . ?
C019 C01O 1.531(4) . ?
C019 C01N 1.533(4) . ?
C019 H019 1.0000 . ?
C01A C01X 1.522(4) . ?
C01A C01W 1.525(4) . ?
C01A H01A 1.0000 . ?
C01B C01L 1.539(4) . ?
C01D C01Q 1.410(4) . ?
C01D H01D 0.9500 . ?
C01E C01T 1.361(4) . ?
C01E H01E 0.9500 . ?
C01F C01Q 1.367(4) . ?
C01F H01F 0.9500 . ?
C01G C01I 1.386(4) . ?
C01G H01G 0.9500 . ?
C01H C01J 1.386(4) . ?
C01H H01H 0.9500 . ?
C01I C01P 1.380(4) . ?
C01I H01I 0.9500 . ?
C01J H01J 0.9500 . ?
C01K H01B 0.9800 . ?
C01K H01C 0.9800 . ?
C01K H01K 0.9800 . ?
C01M C01S 1.369(4) . ?
C01M H01M 0.9500 . ?
C01N H01L 0.9800 . ?
C01N H01N 0.9800 . ?
C01N H01O 0.9800 . ?
C01O H01P 0.9800 . ?
C01O H01Q 0.9800 . ?
C01O H01R 0.9800 . ?
C01P H01S 0.9500 . ?
C01Q H01T 0.9500 . ?
C01R C01V 1.524(4) . ?
C01R C01Y 1.527(5) . ?
C01R H01U 1.0000 . ?
C01S C01T 1.420(4) . ?
C01S H01V 0.9500 . ?
C01T H01W 0.9500 . ?
C01U H01X 0.9800 . ?
C01U H01Y 0.9800 . ?
C01U H01Z 0.9800 . ?
C01V H010 0.9800 . ?
C01V H011 0.9800 . ?
C01V H012 0.9800 . ?
C01W H013 0.9800 . ?
C01W H014 0.9800 . ?
C01W H018 0.9800 . ?
C01X H020 0.9800 . ?
C01X H021 0.9800 . ?
C01X H022 0.9800 . ?
C01Y H023 0.9800 . ?
C01Y H024 0.9800 . ?
C01Y H025 0.9800 . ?
C01Z C021 1.427(10) . ?
C01Z H12 0.9800 . ?
C01Z H13 0.9800 . ?
C01Z H01 0.9800 . ?
C020 C021 1.348(10) . ?
C020 C020 1.375(12) 2_667 ?
C020 H02C 0.9900 . ?
C020 H02D 0.9900 . ?
C021 H02A 0.9900 . ?
C021 H02B 0.9900 . ?
